data_2014676
loop_
_publ_author_name
'Mark A. Rodriguez'
'Charles F. Campana'
'A. David Rae'
'Edward Graeber'
'Bruno Morosin'

_publ_section_title
;
 Form III of 2,2',4,4',6,6'-hexanitroazobenzene (HNAB-III)
;
_journal_issue 3
_journal_name_full 'Acta Crystallographica Section C'
_journal_page_first o127
_journal_page_last o130
_journal_paper_doi 10.1107/S0108270105000569
_journal_volume 61
_journal_year 2005
_chemical_formula_iupac 'C12 H4 N8 O12'
_chemical_formula_moiety 'C12 H4 N8 O12'
_chemical_formula_sum 'C12 H4 N8 O12'
_chemical_formula_weight 452.23
_chemical_name_common
;
2,2',4,4',6,6'-Hexanitroazobenzene (HNAB-III)
;
_chemical_name_systematic
;
bis(2,4,6-trinitrophenyl)diazene
;
_space_group_IT_number 4
_symmetry_cell_setting monoclinic
_symmetry_space_group_name_Hall 'P 2yb'
_symmetry_space_group_name_H-M 'P 1 21 1'
_atom_sites_solution_hydrogens geom
_atom_sites_solution_primary 'dual space recycling'
_atom_sites_solution_secondary difmap
_cell_angle_alpha 90.00
_cell_angle_beta 110.367(2)
_cell_angle_gamma 90.00
_cell_formula_units_Z 4
_cell_length_a 15.4015(8)
_cell_length_b 5.5240(3)
_cell_length_c 22.1182(11)
_cell_measurement_reflns_used 770
_cell_measurement_temperature 298(2)
_cell_measurement_theta_max 22.2
_cell_measurement_theta_min 2.79
_cell_volume 1764.13(16)
_computing_cell_refinement SMART
_computing_data_collection 'SMART (Bruker, 1997)'
_computing_data_reduction 'SAINT (Bruker , 1997) and SADABS (Sheldrick, 1999)'
_computing_molecular_graphics 'XP and XSHELL in SHELXTL'
_computing_publication_material 'XCIF in SHELXTL'
_computing_structure_refinement 'XL in SHELXTL'
_computing_structure_solution 'XM in SHELXTL (Bruker, 1998)'
_diffrn_ambient_temperature 305(2)
_diffrn_measured_fraction_theta_full 0.994
_diffrn_measured_fraction_theta_max 0.994
_diffrn_measurement_device_type 'Bruker SMART CCD area-detector'
_diffrn_measurement_method '\f and \w scans'
_diffrn_radiation_monochromator graphite
_diffrn_radiation_source 'fine-focus sealed tube'
_diffrn_radiation_type MoK\a
_diffrn_radiation_wavelength 0.71073
_diffrn_reflns_av_R_equivalents 0.0278
_diffrn_reflns_av_sigmaI/netI 0.0537
_diffrn_reflns_limit_h_max 10
_diffrn_reflns_limit_h_min -19
_diffrn_reflns_limit_k_max 6
_diffrn_reflns_limit_k_min -6
_diffrn_reflns_limit_l_max 27
_diffrn_reflns_limit_l_min -26
_diffrn_reflns_number 10081
_diffrn_reflns_theta_full 26.03
_diffrn_reflns_theta_max 26.03
_diffrn_reflns_theta_min 1.96
_diffrn_standards_decay_% 0
_diffrn_standards_interval_time 120
_diffrn_standards_number 3
_exptl_absorpt_coefficient_mu 0.156
_exptl_absorpt_correction_T_max 0.99
_exptl_absorpt_correction_T_min 0.94
_exptl_absorpt_correction_type empirical
_exptl_absorpt_process_details '(SADABS; Sheldrick, 1999)'
_exptl_crystal_colour orange
_exptl_crystal_density_diffrn 1.703
_exptl_crystal_density_method 'not measured'
_exptl_crystal_description acicular
_exptl_crystal_F_000 912
_exptl_crystal_size_max 0.40
_exptl_crystal_size_mid 0.10
_exptl_crystal_size_min 0.08
_refine_diff_density_max 0.156
_refine_diff_density_min -0.170
_refine_ls_extinction_coef 0.0028(6)
_refine_ls_extinction_expression Fc^*^=kFc[1+0.001xFc^2^\l^3^/sin(2\q)]^-1/4^
_refine_ls_extinction_method 'Bruker SHELXTL (XL)'
_refine_ls_goodness_of_fit_ref 1.017
_refine_ls_hydrogen_treatment constr
_refine_ls_matrix_type full
_refine_ls_number_parameters 578
_refine_ls_number_reflns 6076
_refine_ls_number_restraints 1
_refine_ls_restrained_S_all 1.017
_refine_ls_R_factor_all 0.0771
_refine_ls_R_factor_gt 0.0377
_refine_ls_shift/su_max 0.004
_refine_ls_shift/su_mean 0.001
_refine_ls_structure_factor_coef Fsqd
_refine_ls_weighting_details 'calc w=1/[\s^2^(Fo^2^)+(0.0040P)^2^+0.0000P] where P=(Fo^2^+2Fc^2^)/3'
_refine_ls_weighting_scheme calc
_refine_ls_wR_factor_gt 0.0706
_refine_ls_wR_factor_ref 0.0856
_reflns_number_gt 4219
_reflns_number_total 6076
_reflns_threshold_expression I>2\s(I)
_cod_data_source_file ga1037.cif
_cod_data_source_block I
_cod_depositor_comments
;
The following automatic conversions were performed:
'_symmetry_cell_setting' value 'Monoclinic' changed to 'monoclinic'
according to '/home/saulius/struct/CIF-dictionaries/cif_core.dic'
dictionary named 'cif_core.dic' version 2.4.1 from 2010-06-29.

Automatic conversion script
Id: cif_fix_enum 1527 2010-12-29 10:47:43Z saulius 

The following automatic conversions were performed:

'_symmetry_cell_setting' value 'Monoclinic' changed to 'monoclinic'
according to /home/saulius/struct/CIF-dictionaries/cif_core.dic
dictionary named 'cif_core.dic' version 2.4.1 from 2010-06-29.

Automatic conversion script
Id: cif_fix_values 1715 2011-07-08 13:25:40Z adriana 
;
_cod_original_sg_symbol_H-M 'P 21'
_cod_database_code 2014676
_cod_database_fobs_code 2014676

loop_
_symmetry_equiv_pos_as_xyz
'x, y, z'
'-x, y+1/2, -z'

loop_
_atom_site_label
_atom_site_fract_x
_atom_site_fract_y
_atom_site_fract_z
_atom_site_U_iso_or_equiv
_atom_site_adp_type
_atom_site_calc_flag
_atom_site_refinement_flags
_atom_site_occupancy
_atom_site_disorder_assembly
_atom_site_disorder_group
_atom_site_type_symbol
N1B 0.2686(3) 0.0000 0.52485(19) 0.0418(11) Uani d . 1 . . N
C1B 0.3580(3) 0.9303(13) 0.5717(2) 0.0358(13) Uani d . 1 . . C
C2B 0.3681(4) 0.7414(15) 0.6169(3) 0.0427(14) Uani d . 1 . . C
C3B 0.4520(4) 0.6759(15) 0.6594(3) 0.0492(16) Uani d . 1 . . C
H3BA 0.4572 0.5455 0.6870 0.059 Uiso calc R 1 . . H
C4B 0.5291(4) 0.8045(15) 0.6611(3) 0.0528(16) Uani d . 1 . . C
C5B 0.5239(4) 0.9946(14) 0.6198(3) 0.0498(15) Uani d . 1 . . C
H5BA 0.5764 1.0818 0.6216 0.060 Uiso calc R 1 . . H
C6B 0.4386(4) 1.0505(14) 0.5758(2) 0.0422(14) Uani d . 1 . . C
N2B 0.2862(4) 0.6146(15) 0.6215(2) 0.0536(15) Uani d . 1 . . N
O1B 0.2195(3) 0.7344(13) 0.6168(2) 0.0712(15) Uani d . 1 . . O
O2B 0.2949(4) 0.3970(12) 0.6324(3) 0.0857(17) Uani d . 1 . . O
N3B 0.6199(4) 0.7253(19) 0.7067(3) 0.097(2) Uani d . 1 . . N
O3B 0.6234(4) 0.5239(19) 0.7319(3) 0.162(3) Uani d . 1 . . O
O4B 0.6835(3) 0.8712(16) 0.7183(2) 0.116(2) Uani d . 1 . . O
N4B 0.4333(3) 1.2488(13) 0.5282(2) 0.0529(12) Uani d . 1 . . N
O5B 0.4958(3) 1.3981(13) 0.5452(2) 0.0857(15) Uani d . 1 . . O
O6B 0.3726(3) 1.2481(13) 0.4775(2) 0.0893(18) Uani d . 1 . . O
N5B 0.2336(3) 0.8231(14) 0.48988(18) 0.0427(11) Uani d . 1 . . N
C7B 0.1455(3) 0.8825(14) 0.4411(2) 0.0364(13) Uani d . 1 . . C
C8B 0.0798(4) 1.0445(14) 0.4445(2) 0.0383(13) Uani d . 1 . . C
C9B -0.0026(4) 1.0777(14) 0.3948(2) 0.0433(15) Uani d . 1 . . C
H9BA -0.0444 1.1957 0.3970 0.052 Uiso calc R 1 . . H
C10B -0.0214(4) 0.9301(14) 0.3413(3) 0.0479(16) Uani d . 1 . . C
C11B 0.0394(4) 0.7564(14) 0.3361(3) 0.0444(14) Uani d . 1 . . C
H11B 0.0244 0.6555 0.3003 0.053 Uiso calc R 1 . . H
C12B 0.1223(4) 0.7367(14) 0.3850(3) 0.0397(14) Uani d . 1 . . C
N6B 0.0926(3) 1.1940(12) 0.5024(2) 0.0430(12) Uani d . 1 . . N
O7B 0.0900(3) 1.0931(12) 0.55023(17) 0.0611(12) Uani d . 1 . . O
O8B 0.1052(4) 1.4080(11) 0.4985(2) 0.0699(13) Uani d . 1 . . O
N7B -0.1085(4) 0.9668(15) 0.2868(2) 0.0677(16) Uani d . 1 . . N
O9B -0.1437(4) 1.1668(15) 0.2803(2) 0.107(2) Uani d . 1 . . O
O10B -0.1388(4) 0.7941(15) 0.2508(2) 0.115(2) Uani d . 1 . . O
N8B 0.1951(4) 0.5763(15) 0.3770(2) 0.0530(13) Uani d . 1 . . N
O11B 0.1754(4) 0.3636(12) 0.3668(2) 0.0755(14) Uani d . 1 . . O
O12B 0.2670(3) 0.6695(13) 0.3823(3) 0.0810(16) Uani d . 1 . . O
N1A 0.2495(2) 0.2591(15) -0.0195(2) 0.0419(11) Uani d . 1 . . N
C1A 0.2892(4) 0.2011(13) -0.0680(3) 0.0401(14) Uani d . 1 . . C
C2A 0.2552(3) 0.0231(14) -0.1140(3) 0.0385(14) Uani d . 1 . . C
C3A 0.2929(4) -0.0224(16) -0.1617(3) 0.0505(16) Uani d . 1 . . C
H3A 0.2706 -0.1461 -0.1917 0.061 Uiso calc R 1 . . H
C4A 0.3645(4) 0.1240(16) -0.1624(3) 0.0551(17) Uani d . 1 . . C
C5A 0.4021(4) 0.3076(16) -0.1186(3) 0.0527(16) Uani d . 1 . . C
H5A 0.4503 0.4040 -0.1209 0.063 Uiso calc R 1 . . H
C6A 0.3633(4) 0.3404(14) -0.0704(3) 0.0448(15) Uani d . 1 . . C
N2A 0.1727(4) -0.1217(14) -0.1189(2) 0.0517(14) Uani d . 1 . . N
O1A 0.1043(3) -0.0072(13) -0.1177(2) 0.0700(14) Uani d . 1 . . O
O2A 0.1777(4) -0.3374(12) -0.1246(3) 0.0878(17) Uani d . 1 . . O
N3A 0.4041(4) 0.082(2) -0.2138(3) 0.094(2) Uani d . 1 . . N
O3A 0.3888(5) -0.1144(19) -0.2394(3) 0.172(4) Uani d . 1 . . O
O4A 0.4497(4) 0.2442(18) -0.2250(2) 0.131(3) Uani d . 1 . . O
N4A 0.4048(3) 0.5248(14) -0.0218(3) 0.0644(15) Uani d . 1 . . N
O5A 0.4383(4) 0.7029(11) -0.0378(2) 0.0990(17) Uani d . 1 . . O
O6A 0.4036(4) 0.4898(14) 0.0317(2) 0.0880(17) Uani d . 1 . . O
N5A 0.2418(3) 0.0763(12) 0.0111(2) 0.0419(11) Uani d . 1 . . N
C7A 0.2020(4) 0.1295(13) 0.0597(3) 0.0355(13) Uani d . 1 . . C
C8A 0.1337(4) 0.3007(14) 0.0548(2) 0.0374(13) Uani d . 1 . . C
C9A 0.0979(4) 0.3385(14) 0.1039(3) 0.0479(16) Uani d . 1 . . C
H9A 0.0555 0.4614 0.1012 0.058 Uiso calc R 1 . . H
C10A 0.1275(4) 0.1881(15) 0.1559(3) 0.0473(15) Uani d . 1 . . C
C11A 0.1925(4) 0.0040(15) 0.1629(3) 0.0514(16) Uani d . 1 . . C
H11A 0.2093 -0.1016 0.1978 0.062 Uiso calc R 1 . . H
C12A 0.2309(4) -0.0120(14) 0.1142(3) 0.0404(14) Uani d . 1 . . C
N6A 0.0927(3) 0.4484(12) -0.0033(2) 0.0456(13) Uani d . 1 . . N
O7A 0.0443(3) 0.3469(11) -0.05259(16) 0.0642(12) Uani d . 1 . . O
O8A 0.1045(3) 0.6679(11) 0.0026(2) 0.0707(13) Uani d . 1 . . O
N7A 0.0909(4) 0.2207(18) 0.2093(2) 0.0786(18) Uani d . 1 . . N
O9A 0.0708(4) 0.4297(15) 0.2175(2) 0.098(2) Uani d . 1 . . O
O10A 0.0875(5) 0.0475(17) 0.2402(3) 0.134(3) Uani d . 1 . . O
N8A 0.3082(4) -0.1806(14) 0.1253(2) 0.0563(14) Uani d . 1 . . N
O11A 0.3024(4) -0.3852(13) 0.1448(3) 0.0892(17) Uani d . 1 . . O
O12A 0.3773(4) -0.0999(14) 0.1156(2) 0.0851(18) Uani d . 1 . . O

loop_
_atom_site_aniso_label
_atom_site_aniso_U_11
_atom_site_aniso_U_22
_atom_site_aniso_U_33
_atom_site_aniso_U_12
_atom_site_aniso_U_13
_atom_site_aniso_U_23
N1B 0.038(2) 0.047(3) 0.041(2) 0.004(2) 0.014(2) 0.000(2)
C1B 0.026(3) 0.044(3) 0.034(3) 0.001(2) 0.006(2) -0.008(2)
C2B 0.040(3) 0.052(4) 0.036(3) -0.001(3) 0.014(3) -0.003(3)
C3B 0.042(3) 0.071(4) 0.037(3) -0.001(3) 0.015(3) 0.002(3)
C4B 0.033(3) 0.085(4) 0.036(3) -0.003(3) 0.006(2) 0.013(3)
C5B 0.036(3) 0.070(4) 0.045(3) -0.003(3) 0.017(3) -0.002(3)
C6B 0.036(3) 0.059(3) 0.034(3) 0.001(3) 0.016(2) 0.000(3)
N2B 0.036(3) 0.074(4) 0.045(3) -0.005(3) 0.007(2) -0.008(3)
O1B 0.044(2) 0.106(4) 0.070(3) -0.004(3) 0.028(2) 0.006(3)
O2B 0.083(4) 0.060(3) 0.104(4) -0.010(3) 0.021(3) 0.018(3)
N3B 0.038(3) 0.190(8) 0.051(3) 0.001(4) -0.001(3) 0.042(4)
O3B 0.069(3) 0.214(7) 0.156(6) 0.008(4) -0.019(4) 0.112(6)
O4B 0.036(2) 0.217(6) 0.076(3) -0.016(3) -0.003(2) 0.047(4)
N4B 0.043(3) 0.061(3) 0.061(3) -0.002(3) 0.026(3) -0.001(3)
O5B 0.093(3) 0.087(3) 0.078(3) -0.042(3) 0.032(3) -0.003(2)
O6B 0.052(3) 0.118(5) 0.084(3) 0.008(3) 0.006(3) 0.060(3)
N5B 0.030(2) 0.051(3) 0.040(2) -0.002(2) 0.0041(19) -0.002(2)
C7B 0.026(3) 0.047(3) 0.036(3) -0.003(3) 0.010(2) 0.004(2)
C8B 0.034(3) 0.047(3) 0.036(3) -0.003(3) 0.016(2) -0.002(3)
C9B 0.036(3) 0.056(4) 0.041(3) 0.015(3) 0.017(3) 0.007(3)
C10B 0.033(3) 0.076(4) 0.035(3) 0.006(3) 0.011(3) 0.010(3)
C11B 0.048(3) 0.052(3) 0.034(3) 0.002(3) 0.016(3) 0.002(3)
C12B 0.038(3) 0.049(3) 0.037(3) 0.010(3) 0.019(3) -0.002(3)
N6B 0.031(2) 0.055(3) 0.044(3) -0.003(2) 0.016(2) -0.010(3)
O7B 0.078(3) 0.069(3) 0.044(2) -0.001(2) 0.031(2) -0.011(2)
O8B 0.098(4) 0.038(3) 0.073(3) -0.003(2) 0.029(3) -0.006(2)
N7B 0.045(3) 0.109(5) 0.041(3) 0.014(3) 0.006(2) 0.002(3)
O9B 0.091(4) 0.156(6) 0.056(3) 0.078(4) 0.001(3) 0.006(3)
O10B 0.083(4) 0.126(4) 0.087(4) -0.003(4) -0.032(3) -0.015(4)
N8B 0.052(3) 0.062(3) 0.042(3) 0.012(3) 0.012(2) 0.002(3)
O11B 0.102(4) 0.049(3) 0.086(3) 0.010(3) 0.046(3) -0.012(2)
O12B 0.048(3) 0.094(4) 0.109(4) 0.008(3) 0.037(3) -0.020(3)
N1A 0.033(2) 0.054(3) 0.043(2) 0.000(2) 0.0186(18) 0.001(2)
C1A 0.033(3) 0.050(4) 0.039(3) 0.001(3) 0.015(2) -0.008(3)
C2A 0.032(3) 0.051(3) 0.035(3) 0.005(3) 0.016(2) 0.007(3)
C3A 0.041(3) 0.076(4) 0.033(3) 0.003(3) 0.011(3) -0.003(3)
C4A 0.038(3) 0.091(5) 0.040(3) 0.000(3) 0.018(3) -0.003(3)
C5A 0.034(3) 0.078(4) 0.049(3) -0.002(3) 0.018(3) 0.019(3)
C6A 0.029(3) 0.055(4) 0.049(3) -0.003(3) 0.011(3) -0.004(3)
N2A 0.041(3) 0.069(4) 0.043(3) -0.014(3) 0.012(2) -0.009(3)
O1A 0.046(2) 0.086(4) 0.077(3) -0.014(3) 0.021(2) -0.008(3)
O2A 0.111(4) 0.052(3) 0.110(4) -0.011(3) 0.052(3) -0.001(3)
N3A 0.065(4) 0.179(8) 0.053(4) -0.013(5) 0.039(3) -0.015(4)
O3A 0.185(7) 0.246(9) 0.140(6) -0.064(6) 0.125(6) -0.110(6)
O4A 0.084(4) 0.252(8) 0.074(3) -0.041(5) 0.049(3) 0.018(4)
N4A 0.040(3) 0.059(4) 0.087(4) -0.001(3) 0.013(3) -0.011(3)
O5A 0.087(3) 0.067(3) 0.114(4) -0.032(3) -0.003(3) 0.015(3)
O6A 0.082(3) 0.110(4) 0.081(3) -0.040(3) 0.041(3) -0.052(3)
N5A 0.039(2) 0.049(3) 0.038(2) 0.003(2) 0.015(2) -0.002(2)
C7A 0.038(3) 0.038(3) 0.032(3) -0.003(3) 0.013(2) -0.008(2)
C8A 0.038(3) 0.045(3) 0.030(3) -0.008(3) 0.013(2) -0.002(3)
C9A 0.040(3) 0.057(4) 0.050(3) -0.003(3) 0.020(3) -0.005(3)
C10A 0.041(3) 0.072(4) 0.033(3) 0.001(3) 0.018(2) -0.005(3)
C11A 0.054(4) 0.069(4) 0.028(3) -0.016(3) 0.009(3) 0.000(3)
C12A 0.038(3) 0.043(3) 0.035(3) -0.003(3) 0.006(3) -0.011(3)
N6A 0.047(3) 0.042(3) 0.049(3) 0.004(2) 0.019(3) -0.003(3)
O7A 0.060(2) 0.070(3) 0.049(2) 0.005(2) 0.001(2) -0.004(2)
O8A 0.091(3) 0.046(3) 0.078(3) -0.002(2) 0.033(3) 0.007(2)
N7A 0.071(4) 0.128(6) 0.040(3) -0.013(4) 0.023(3) -0.015(4)
O9A 0.102(4) 0.140(6) 0.054(3) 0.046(4) 0.032(3) -0.012(3)
O10A 0.191(7) 0.154(5) 0.100(4) -0.039(5) 0.107(5) 0.008(5)
N8A 0.061(3) 0.061(4) 0.041(3) 0.012(3) 0.011(3) -0.003(3)
O11A 0.103(4) 0.057(3) 0.091(3) 0.015(3) 0.013(3) 0.018(3)
O12A 0.069(3) 0.112(5) 0.081(3) 0.033(3) 0.035(3) 0.014(3)

loop_
_atom_type_symbol
_atom_type_description
_atom_type_scat_dispersion_real
_atom_type_scat_dispersion_imag
_atom_type_scat_source
C C 0.0033 0.0016 'International Tables Vol C Tables 4.2.6.8 and 6.1.1.4'
H H 0.0000 0.0000 'International Tables Vol C Tables 4.2.6.8 and 6.1.1.4'
N N 0.0061 0.0033 'International Tables Vol C Tables 4.2.6.8 and 6.1.1.4'
O O 0.0106 0.0060 'International Tables Vol C Tables 4.2.6.8 and 6.1.1.4'

loop_
_geom_angle_atom_site_label_1
_geom_angle_atom_site_label_2
_geom_angle_atom_site_label_3
_geom_angle_site_symmetry_1
_geom_angle_site_symmetry_3
_geom_angle
N5B N1B C1B 1_545 1_545 109.3(5)
C6B C1B C2B . . 115.6(5)
C6B C1B N1B . 1_565 121.6(5)
C2B C1B N1B . 1_565 122.8(5)
C3B C2B C1B . . 122.1(6)
C3B C2B N2B . . 117.1(5)
C1B C2B N2B . . 120.8(5)
C2B C3B C4B . . 119.1(6)
C2B C3B H3BA . . 120.4
C4B C3B H3BA . . 120.4
C3B C4B C5B . . 121.8(5)
C3B C4B N3B . . 118.1(6)
C5B C4B N3B . . 120.1(6)
C6B C5B C4B . . 117.6(5)
C6B C5B H5BA . . 121.2
C4B C5B H5BA . . 121.2
C5B C6B C1B . . 123.8(6)
C5B C6B N4B . . 117.8(5)
C1B C6B N4B . . 118.4(5)
O1B N2B O2B . . 126.3(6)
O1B N2B C2B . . 117.4(6)
O2B N2B C2B . . 116.3(6)
O4B N3B O3B . . 126.3(6)
O4B N3B C4B . . 116.5(7)
O3B N3B C4B . . 117.1(7)
O6B N4B O5B . . 124.7(6)
O6B N4B C6B . . 119.6(5)
O5B N4B C6B . . 115.6(5)
N1B N5B C7B 1_565 . 112.1(5)
C8B C7B C12B . . 116.9(5)
C8B C7B N5B . . 128.6(5)
C12B C7B N5B . . 114.2(5)
C9B C8B C7B . . 122.5(5)
C9B C8B N6B . . 115.3(5)
C7B C8B N6B . . 122.2(5)
C8B C9B C10B . . 117.9(5)
C8B C9B H9BA . . 121.1
C10B C9B H9BA . . 121.1
C11B C10B C9B . . 122.5(6)
C11B C10B N7B . . 118.8(6)
C9B C10B N7B . . 118.7(5)
C12B C11B C10B . . 117.9(6)
C12B C11B H11B . . 121.1
C10B C11B H11B . . 121.1
C11B C12B C7B . . 122.2(5)
C11B C12B N8B . . 119.3(5)
C7B C12B N8B . . 118.2(5)
O8B N6B O7B . . 124.7(5)
O8B N6B C8B . . 117.5(5)
O7B N6B C8B . . 117.8(4)
O9B N7B O10B . . 125.3(6)
O9B N7B C10B . . 117.6(6)
O10B N7B C10B . . 117.2(6)
O12B N8B O11B . . 127.0(6)
O12B N8B C12B . . 116.4(6)
O11B N8B C12B . . 116.6(6)
N5A N1A C1A . . 111.7(5)
C2A C1A C6A . . 118.0(5)
C2A C1A N1A . . 123.8(5)
C6A C1A N1A . . 118.1(5)
C1A C2A C3A . . 122.5(6)
C1A C2A N2A . . 122.4(5)
C3A C2A N2A . . 115.0(5)
C4A C3A C2A . . 116.8(6)
C4A C3A H3A . . 121.6
C2A C3A H3A . . 121.6
C3A C4A C5A . . 124.4(6)
C3A C4A N3A . . 117.5(6)
C5A C4A N3A . . 118.0(6)
C4A C5A C6A . . 116.3(6)
C4A C5A H5A . . 121.8
C6A C5A H5A . . 121.8
C1A C6A C5A . . 121.9(6)
C1A C6A N4A . . 120.8(5)
C5A C6A N4A . . 117.3(6)
O2A N2A O1A . . 126.6(6)
O2A N2A C2A . . 117.3(6)
O1A N2A C2A . . 116.1(6)
O3A N3A O4A . . 126.7(7)
O3A N3A C4A . . 115.8(8)
O4A N3A C4A . . 117.4(8)
O6A N4A O5A . . 124.6(6)
O6A N4A C6A . . 117.4(6)
O5A N4A C6A . . 118.0(6)
N1A N5A C7A . . 112.7(5)
C12A C7A C8A . . 117.3(5)
C12A C7A N5A . . 116.6(5)
C8A C7A N5A . . 126.0(5)
C7A C8A C9A . . 122.4(5)
C7A C8A N6A . . 121.9(5)
C9A C8A N6A . . 115.7(5)
C10A C9A C8A . . 117.3(5)
C10A C9A H9A . . 121.3
C8A C9A H9A . . 121.3
C9A C10A C11A . . 123.6(5)
C9A C10A N7A . . 119.3(6)
C11A C10A N7A . . 117.1(6)
C10A C11A C12A . . 116.0(5)
C10A C11A H11A . . 122.0
C12A C11A H11A . . 122.0
C7A C12A C11A . . 123.0(6)
C7A C12A N8A . . 120.2(5)
C11A C12A N8A . . 116.6(5)
O7A N6A O8A . . 124.8(5)
O7A N6A C8A . . 118.0(4)
O8A N6A C8A . . 117.0(5)
O10A N7A O9A . . 127.7(7)
O10A N7A C10A . . 117.7(7)
O9A N7A C10A . . 114.6(7)
O11A N8A O12A . . 124.5(6)
O11A N8A C12A . . 119.4(6)
O12A N8A C12A . . 116.1(6)

loop_
_geom_bond_atom_site_label_1
_geom_bond_atom_site_label_2
_geom_bond_site_symmetry_2
_geom_bond_distance
_geom_bond_publ_flag
N1B N5B 1_545 1.247(7) ?
N1B C1B 1_545 1.457(7) ?
C1B C6B . 1.382(8) ?
C1B C2B . 1.415(8) ?
C1B N1B 1_565 1.457(7) ?
C2B C3B . 1.356(8) ?
C2B N2B . 1.478(8) ?
C3B C4B . 1.372(8) ?
C3B H3BA . 0.9300 ?
C4B C5B . 1.377(8) ?
C4B N3B . 1.477(8) ?
C5B C6B . 1.370(8) ?
C5B H5BA . 0.9300 ?
C6B N4B . 1.502(8) ?
N2B O1B . 1.196(7) ?
N2B O2B . 1.224(7) ?
N3B O4B . 1.225(8) ?
N3B O3B . 1.237(10) ?
N4B O6B . 1.185(6) ?
N4B O5B . 1.222(6) ?
N5B N1B 1_565 1.247(7) ?
N5B C7B . 1.447(6) ?
C7B C8B . 1.373(8) ?
C7B C12B . 1.416(8) ?
C8B C9B . 1.372(7) ?
C8B N6B . 1.478(7) ?
C9B C10B . 1.381(8) ?
C9B H9BA . 0.9300 ?
C10B C11B . 1.373(7) ?
C10B N7B . 1.473(7) ?
C11B C12B . 1.360(8) ?
C11B H11B . 0.9300 ?
C12B N8B . 1.488(8) ?
N6B O8B . 1.206(5) ?
N6B O7B . 1.209(5) ?
N7B O9B . 1.217(7) ?
N7B O10B . 1.226(7) ?
N8B O12B . 1.189(7) ?
N8B O11B . 1.215(8) ?
N1A N5A . 1.244(6) ?
N1A C1A . 1.442(7) ?
C1A C2A . 1.381(8) ?
C1A C6A . 1.393(8) ?
C2A C3A . 1.392(8) ?
C2A N2A . 1.474(8) ?
C3A C4A . 1.372(8) ?
C3A H3A . 0.9300 ?
C4A C5A . 1.384(9) ?
C4A N3A . 1.482(8) ?
C5A C6A . 1.403(8) ?
C5A H5A . 0.9300 ?
C6A N4A . 1.457(8) ?
N2A O2A . 1.204(7) ?
N2A O1A . 1.236(7) ?
N3A O3A . 1.207(11) ?
N3A O4A . 1.218(10) ?
N4A O6A . 1.205(7) ?
N4A O5A . 1.220(7) ?
N5A C7A . 1.441(7) ?
C7A C12A . 1.375(8) ?
C7A C8A . 1.391(8) ?
C8A C9A . 1.393(7) ?
C8A N6A . 1.467(7) ?
C9A C10A . 1.362(8) ?
C9A H9A . 0.9300 ?
C10A C11A . 1.397(8) ?
C10A N7A . 1.487(7) ?
C11A C12A . 1.400(8) ?
C11A H11A . 0.9300 ?
C12A N8A . 1.464(8) ?
N6A O7A . 1.221(5) ?
N6A O8A . 1.227(5) ?
N7A O10A . 1.187(8) ?
N7A O9A . 1.224(8) ?
N8A O11A . 1.224(8) ?
N8A O12A . 1.239(7) ?
